data_4038338
loop_
_publ_author_name
'Duddupudi, Anantha Lakshmi'
'Pandey, Pankaj'
'Vo, Hien'
'Welsh, Colin L.'
'Doerksen, Robert J.'
'Cuny, Gregory D.'

_publ_section_title
;
 Hypervalent Iodine Mediated Oxidative Cyclization of Acrylamide
 N-Carbamates to 5,5-Disubstituted Oxazolidine-2,4-diones
;
_journal_name_full 'The Journal of Organic Chemistry'
_journal_paper_doi 10.1021/acs.joc.0c00581
_journal_year 2020
_chemical_formula_sum 'C20 H19 N O6'
_chemical_formula_weight 369.36
_space_group_IT_number 14
_space_group_name_Hall '-P 2ybc'
_space_group_name_H-M_alt 'P 1 21/c 1'
_symmetry_cell_setting monoclinic
_symmetry_space_group_name_H-M 'P 1 21/c 1'
_atom_sites_solution_hydrogens geom
_atom_sites_solution_primary direct
_atom_sites_solution_secondary difmap
_audit_creation_method SHELXL-97
_cell_angle_alpha 90.00
_cell_angle_beta 102.425(2)
_cell_angle_gamma 90.00
_cell_formula_units_Z 12
_cell_length_a 12.061(2)
_cell_length_b 28.652(5)
_cell_length_c 16.333(3)
_cell_measurement_reflns_used 8190
_cell_measurement_temperature 123(2)
_cell_measurement_theta_max 25.07
_cell_measurement_theta_min 5.00
_cell_volume 5512.0(17)
_computing_cell_refinement 'SAINT v8.34A (Bruker-Nonius, 2017)'
_computing_data_collection 'APEX2 v2014.11-0 (Bruker-Nonius, 2014)'
_computing_data_reduction 'SAINT v8.34A (Bruker-Nonius, 2017)'
_computing_structure_refinement 'SHELXL v6.12 (G.M. Sheldrick, 2001)'
_computing_structure_solution 'SHELXTL XT 2014/4 (G.M. Sheldrick, 2014)'
_diffrn_ambient_temperature 123(2)
_diffrn_detector_area_resol_mean 4K
_diffrn_measured_fraction_theta_full 0.976
_diffrn_measured_fraction_theta_max 0.976
_diffrn_measurement_device_type 'Bruker DUO APEX II CCD'
_diffrn_measurement_method CCD
_diffrn_radiation_monochromator graphite
_diffrn_radiation_source 'fine-focus sealed tube'
_diffrn_radiation_type MoK\a
_diffrn_radiation_wavelength 0.71073
_diffrn_reflns_av_R_equivalents 0.0134
_diffrn_reflns_av_sigmaI/netI 0.0136
_diffrn_reflns_limit_h_max 14
_diffrn_reflns_limit_h_min -14
_diffrn_reflns_limit_k_max 33
_diffrn_reflns_limit_k_min 0
_diffrn_reflns_limit_l_max 19
_diffrn_reflns_limit_l_min 0
_diffrn_reflns_number 26146
_diffrn_reflns_theta_full 25.07
_diffrn_reflns_theta_max 25.07
_diffrn_reflns_theta_min 5.08
_diffrn_standards_decay_% 0.0
_exptl_absorpt_coefficient_mu 0.099
_exptl_absorpt_correction_T_max 0.7452
_exptl_absorpt_correction_T_min 0.6863
_exptl_absorpt_correction_type empirical
_exptl_absorpt_process_details 'SAINT v7.60A'
_exptl_crystal_colour Colorless
_exptl_crystal_density_diffrn 1.335
_exptl_crystal_density_method 'not measured'
_exptl_crystal_description block
_exptl_crystal_F_000 2328
_exptl_crystal_size_max 0.40
_exptl_crystal_size_mid 0.30
_exptl_crystal_size_min 0.30
_refine_diff_density_max 0.281
_refine_diff_density_min -0.205
_refine_diff_density_rms 0.039
_refine_ls_extinction_method none
_refine_ls_goodness_of_fit_ref 1.123
_refine_ls_hydrogen_treatment noref
_refine_ls_matrix_type full
_refine_ls_number_parameters 757
_refine_ls_number_reflns 9555
_refine_ls_number_restraints 0
_refine_ls_restrained_S_all 1.123
_refine_ls_R_factor_all 0.0554
_refine_ls_R_factor_gt 0.0474
_refine_ls_shift/su_max 0.003
_refine_ls_shift/su_mean 0.000
_refine_ls_structure_factor_coef Fsqd
_refine_ls_weighting_details 'calc w=1/[\s^2^(Fo^2^)+(0.0365P)^2^+4.4411P] where P=(Fo^2^+2Fc^2^)/3'
_refine_ls_weighting_scheme calc
_refine_ls_wR_factor_gt 0.1204
_refine_ls_wR_factor_ref 0.1269
_reflns_number_gt 7994
_reflns_number_total 9766
_reflns_threshold_expression >3.99sigma(I)
_cod_data_source_file jo0c00581_si_004.cif
_cod_data_source_block k1672
_cod_depositor_comments
;
The following automatic conversions were performed:

data item '_exptl_absorpt_correction_type' value 'Empirical' was
changed to 'empirical' in accordance with the
/home/data/users/saulius/crontab/automatic-downloads/rss-feeds/ACS/lib/dictionaries/cif_core.dic
dictionary named 'cif_core.dic' version 2.4.2 last updated on
2011-04-26.

data item '_symmetry_cell_setting' value 'Monoclinic' was changed to
'monoclinic' in accordance with the
/home/data/users/saulius/crontab/automatic-downloads/rss-feeds/ACS/lib/dictionaries/cif_core.dic
dictionary named 'cif_core.dic' version 2.4.2 last updated on
2011-04-26.

Automatic conversion script
Id: cif_fix_values 7556 2019-12-06 15:28:31Z antanas 
;
_cod_original_sg_symbol_H-M P2(1)/c
_cod_database_code 4038338

loop_
_symmetry_equiv_pos_as_xyz
'x, y, z'
'-x, y+1/2, -z+1/2'
'-x, -y, -z'
'x, -y-1/2, z-1/2'

loop_
_atom_site_label
_atom_site_type_symbol
_atom_site_fract_x
_atom_site_fract_y
_atom_site_fract_z
_atom_site_U_iso_or_equiv
_atom_site_adp_type
_atom_site_occupancy
_atom_site_symmetry_multiplicity
_atom_site_calc_flag
_atom_site_refinement_flags
_atom_site_disorder_assembly
_atom_site_disorder_group
O1 O 0.26559(13) 0.58526(5) 0.89751(10) 0.0348(4) Uani 0.91 1 d P A 1
O2 O 0.36242(14) 0.65210(6) 0.89483(11) 0.0459(4) Uani 0.91 1 d P A 1
O3 O 0.03047(13) 0.60015(6) 0.73133(10) 0.0385(4) Uani 0.91 1 d P A 1
N1 N 0.19943(15) 0.63589(6) 0.79398(12) 0.0315(4) Uani 0.91 1 d P A 1
C1 C 0.16277(18) 0.56437(8) 0.84923(14) 0.0314(5) Uani 0.91 1 d P A 1
C2 C 0.28375(18) 0.62742(8) 0.86519(14) 0.0346(5) Uani 0.91 1 d P A 1
C3 C 0.11721(18) 0.60186(8) 0.78392(14) 0.0331(5) Uani 0.91 1 d P A 1
C13 C 0.1856(2) 0.68153(8) 0.75213(16) 0.0388(5) Uani 0.91 1 d P A 1
H13A H 0.2137 0.7062 0.7939 0.047 Uiso 0.91 1 calc PR A 1
H13B H 0.1038 0.6873 0.7294 0.047 Uiso 0.91 1 calc PR A 1
O7 O 0.25075(12) 0.24783(5) 0.94099(9) 0.0304(3) Uani 0.89 1 d P B 1
O8 O 0.34392(13) 0.31578(6) 0.93943(11) 0.0419(4) Uani 0.89 1 d P B 1
O9 O 0.01353(12) 0.26274(5) 0.77613(9) 0.0332(4) Uani 0.89 1 d P B 1
N2 N 0.18124(14) 0.29880(6) 0.83930(11) 0.0261(4) Uani 0.89 1 d P B 1
C21 C 0.14801(18) 0.22672(8) 0.89363(14) 0.0273(5) Uani 0.89 1 d P B 1
C22 C 0.26688(17) 0.29063(8) 0.90998(14) 0.0301(5) Uani 0.89 1 d P B 1
C23 C 0.10095(17) 0.26454(7) 0.82828(13) 0.0276(4) Uani 0.89 1 d P B 1
C33 C 0.16496(18) 0.34478(7) 0.79876(15) 0.0306(5) Uani 0.89 1 d P B 1
H33A H 0.1907 0.3693 0.8413 0.037 Uiso 0.89 1 calc PR B 1
H33B H 0.0830 0.3497 0.7753 0.037 Uiso 0.89 1 calc PR B 1
O13 O 0.73819(12) 0.42044(5) 0.59741(9) 0.0294(3) Uani 0.88 1 d P C 1
O14 O 0.64668(13) 0.48873(6) 0.60083(10) 0.0370(4) Uani 0.88 1 d P C 1
O15 O 0.97677(13) 0.43334(6) 0.76179(10) 0.0362(4) Uani 0.88 1 d P C 1
N3 N 0.80920(15) 0.47080(6) 0.70052(12) 0.0276(4) Uani 0.88 1 d P C 1
C41 C 0.84057(18) 0.39907(8) 0.64380(14) 0.0278(5) Uani 0.88 1 d P C 1
C42 C 0.72350(18) 0.46319(8) 0.63004(14) 0.0286(5) Uani 0.88 1 d P C 1
C43 C 0.88903(18) 0.43599(7) 0.70968(14) 0.0287(5) Uani 0.88 1 d P C 1
C53 C 0.8252(2) 0.51623(8) 0.74308(15) 0.0321(5) Uani 0.88 1 d P C 1
H53A H 0.7989 0.5413 0.7018 0.038 Uiso 0.88 1 calc PR C 1
H53B H 0.9071 0.5212 0.7667 0.038 Uiso 0.88 1 calc PR C 1
O1' O 0.0600(9) 0.5734(3) 0.7714(7) 0.0334(16) Uiso 0.09 1 d PG A 2
O2' O 0.0327(9) 0.6319(4) 0.6776(6) 0.0334(16) Uiso 0.09 1 d PG A 2
O3' O 0.3013(9) 0.6100(5) 0.9175(6) 0.0334(16) Uiso 0.09 1 d PG A 2
N1' N 0.1746(7) 0.6356(3) 0.7988(5) 0.0334(16) Uiso 0.09 1 d PG A 2
C1' C 0.1387(10) 0.5628(4) 0.8494(7) 0.0334(16) Uiso 0.09 1 d PG A 2
C2' C 0.0844(7) 0.6155(3) 0.7421(5) 0.0334(16) Uiso 0.09 1 d PG A 2
C3' C 0.2195(7) 0.6045(3) 0.8613(5) 0.0334(16) Uiso 0.09 1 d PG A 2
C13' C 0.2324(12) 0.6779(4) 0.7791(9) 0.0334(16) Uiso 0.09 1 d PG A 2
H13C H 0.3068 0.6785 0.8150 0.040 Uiso 0.09 1 d PG A 2
H13D H 0.1917 0.7044 0.7936 0.040 Uiso 0.09 1 d PG A 2
O7' O 0.0459(7) 0.2319(3) 0.8189(6) 0.0354(14) Uiso 0.11 1 d PG B 2
O8' O 0.0059(7) 0.2912(3) 0.7273(5) 0.0354(14) Uiso 0.11 1 d PG B 2
O9' O 0.2932(7) 0.2704(4) 0.9562(5) 0.0354(14) Uiso 0.11 1 d PG B 2
N2' N 0.1560(6) 0.2955(2) 0.8431(5) 0.0354(14) Uiso 0.11 1 d PG B 2
C21' C 0.1311(9) 0.2215(3) 0.8937(6) 0.0354(14) Uiso 0.11 1 d PG B 2
C22' C 0.0638(6) 0.2748(3) 0.7895(4) 0.0354(14) Uiso 0.11 1 d PG B 2
C23' C 0.2082(6) 0.2644(3) 0.9032(4) 0.0354(14) Uiso 0.11 1 d PG B 2
C33' C 0.2076(10) 0.3391(3) 0.8218(8) 0.0354(14) Uiso 0.11 1 d PG B 2
H33C H 0.2797 0.3419 0.8602 0.042 Uiso 0.11 1 d PG B 2
H33D H 0.1611 0.3641 0.8343 0.042 Uiso 0.11 1 d PG B 2
O13' O 0.9470(7) 0.4072(3) 0.7278(5) 0.0357(13) Uiso 0.12 1 d PG C 2
O14' O 0.9822(7) 0.4663(3) 0.8204(5) 0.0357(13) Uiso 0.12 1 d PG C 2
O15' O 0.7000(7) 0.4444(4) 0.5886(5) 0.0357(13) Uiso 0.12 1 d PG C 2
N3' N 0.8339(6) 0.4700(2) 0.7033(4) 0.0357(13) Uiso 0.12 1 d PG C 2
C41' C 0.8637(8) 0.3966(3) 0.6522(6) 0.0357(13) Uiso 0.12 1 d PG C 2
C42' C 0.9263(5) 0.4498(2) 0.7575(4) 0.0357(13) Uiso 0.12 1 d PG C 2
C43' C 0.7844(6) 0.4388(3) 0.6423(4) 0.0357(13) Uiso 0.12 1 d PG C 2
C53' C 0.7795(9) 0.5129(3) 0.7245(7) 0.0357(13) Uiso 0.12 1 d PG C 2
H53C H 0.7066 0.5152 0.6869 0.043 Uiso 0.12 1 d PG C 2
H53D H 0.8240 0.5388 0.7126 0.043 Uiso 0.12 1 d PG C 2
O4 O 0.08853(12) 0.55449(5) 0.90475(9) 0.0384(3) Uani 1 1 d . . .
O5 O 0.05497(14) 0.63129(6) 0.91722(10) 0.0482(4) Uani 1 1 d . . .
O6 O 0.39809(13) 0.69456(5) 0.47541(10) 0.0447(4) Uani 1 1 d . . .
C4 C 0.04047(17) 0.59194(9) 0.93746(13) 0.0411(5) Uani 1 1 d . A .
C5 C -0.02596(19) 0.57601(10) 0.99907(15) 0.0534(6) Uani 1 1 d . . .
H5A H -0.0632 0.6029 1.0188 0.080 Uiso 1 1 calc R A .
H5B H 0.0251 0.5612 1.0468 0.080 Uiso 1 1 calc R . .
H5C H -0.0835 0.5535 0.9723 0.080 Uiso 1 1 calc R . .
C6 C 0.18902(17) 0.51769(7) 0.81459(14) 0.0356(5) Uani 1 1 d . . .
H6A H 0.2310 0.4983 0.8612 0.043 Uiso 1 1 calc R A 1
H6B H 0.1167 0.5016 0.7905 0.043 Uiso 1 1 calc R A 1
C7 C 0.25819(16) 0.52138(6) 0.74802(13) 0.0305(4) Uani 1 1 d . A .
C8 C 0.20524(16) 0.51939(6) 0.66332(13) 0.0319(4) Uani 1 1 d . . .
H8 H 0.1250 0.5165 0.6478 0.038 Uiso 1 1 calc R A .
C9 C 0.26761(18) 0.52151(7) 0.60149(13) 0.0356(5) Uani 1 1 d . A .
H9 H 0.2302 0.5199 0.5441 0.043 Uiso 1 1 calc R . .
C10 C 0.38422(19) 0.52603(7) 0.62330(15) 0.0393(5) Uani 1 1 d . . .
H10 H 0.4273 0.5276 0.5810 0.047 Uiso 1 1 calc R A .
C11 C 0.43805(18) 0.52822(8) 0.70716(15) 0.0436(5) Uani 1 1 d . A .
H11 H 0.5183 0.5313 0.7222 0.052 Uiso 1 1 calc R . .
C12 C 0.37617(17) 0.52596(7) 0.76933(14) 0.0382(5) Uani 1 1 d . . .
H12 H 0.4141 0.5275 0.8266 0.046 Uiso 1 1 calc R A .
C14 C 0.24811(18) 0.68483(7) 0.68202(13) 0.0363(5) Uani 1 1 d . . .
C15 C 0.27258(19) 0.64580(7) 0.63865(14) 0.0401(5) Uani 1 1 d . A .
H15 H 0.2539 0.6156 0.6558 0.048 Uiso 1 1 calc R . .
C16 C 0.32364(19) 0.65016(7) 0.57096(14) 0.0394(5) Uani 1 1 d . . .
H16 H 0.3403 0.6230 0.5424 0.047 Uiso 1 1 calc R A .
C17 C 0.35078(16) 0.69402(7) 0.54450(13) 0.0353(5) Uani 1 1 d . A .
C18 C 0.3290(2) 0.73299(7) 0.58776(14) 0.0425(5) Uani 1 1 d . . .
H18 H 0.3489 0.7631 0.5711 0.051 Uiso 1 1 calc R A .
C19 C 0.2780(2) 0.72829(7) 0.65579(15) 0.0440(5) Uani 1 1 d . A .
H19 H 0.2632 0.7554 0.6851 0.053 Uiso 1 1 calc R . .
C20 C 0.4273(2) 0.73852(9) 0.44576(18) 0.0582(7) Uani 1 1 d . . .
H20A H 0.4565 0.7340 0.3948 0.087 Uiso 1 1 calc R . .
H20B H 0.4858 0.7534 0.4889 0.087 Uiso 1 1 calc R . .
H20C H 0.3598 0.7585 0.4332 0.087 Uiso 1 1 calc R . .
O10 O 0.07583(12) 0.21609(5) 0.95014(9) 0.0354(3) Uani 1 1 d . . .
O11 O 0.03815(12) 0.29229(5) 0.96242(9) 0.0403(4) Uani 1 1 d . . .
O12 O 0.37987(14) 0.36439(5) 0.52512(10) 0.0445(4) Uani 1 1 d . . .
C24 C 0.02641(16) 0.25278(8) 0.98274(13) 0.0340(4) Uani 1 1 d . B .
C25 C -0.0388(2) 0.23606(9) 1.04474(15) 0.0489(6) Uani 1 1 d . . .
H25A H -0.0758 0.2626 1.0656 0.073 Uiso 1 1 calc R B .
H25B H 0.0130 0.2209 1.0917 0.073 Uiso 1 1 calc R . .
H25C H -0.0966 0.2136 1.0177 0.073 Uiso 1 1 calc R . .
C26 C 0.17529(18) 0.17997(7) 0.85888(13) 0.0352(5) Uani 1 1 d . . .
H26A H 0.2187 0.1609 0.9054 0.042 Uiso 1 1 calc R B 1
H26B H 0.1033 0.1634 0.8359 0.042 Uiso 1 1 calc R B 1
C27 C 0.24259(16) 0.18360(6) 0.79120(12) 0.0296(4) Uani 1 1 d . B .
C28 C 0.18759(16) 0.18246(6) 0.70692(13) 0.0316(4) Uani 1 1 d . . .
H28 H 0.1072 0.1799 0.6922 0.038 Uiso 1 1 calc R B .
C29 C 0.24851(18) 0.18497(7) 0.64471(13) 0.0344(4) Uani 1 1 d . B .
H29 H 0.2098 0.1841 0.5876 0.041 Uiso 1 1 calc R . .
C30 C 0.36587(19) 0.18870(7) 0.66474(14) 0.0387(5) Uani 1 1 d . . .
H30 H 0.4076 0.1906 0.6217 0.046 Uiso 1 1 calc R B .
C31 C 0.42156(18) 0.18964(8) 0.74844(14) 0.0425(5) Uani 1 1 d . B .
H31 H 0.5020 0.1919 0.7629 0.051 Uiso 1 1 calc R . .
C32 C 0.36041(17) 0.18727(8) 0.81082(13) 0.0378(5) Uani 1 1 d . . .
H32 H 0.3994 0.1881 0.8679 0.045 Uiso 1 1 calc R B .
C34 C 0.22914(16) 0.34950(7) 0.72970(13) 0.0310(4) Uani 1 1 d . . .
C35 C 0.25633(18) 0.31151(7) 0.68487(13) 0.0365(5) Uani 1 1 d . B .
H35 H 0.2395 0.2809 0.7008 0.044 Uiso 1 1 calc R . .
C36 C 0.30713(19) 0.31745(7) 0.61797(14) 0.0379(5) Uani 1 1 d . . .
H36 H 0.3252 0.2910 0.5882 0.045 Uiso 1 1 calc R B .
C37 C 0.33220(16) 0.36211(7) 0.59380(12) 0.0318(4) Uani 1 1 d . B .
C38 C 0.30834(18) 0.40022(7) 0.63934(14) 0.0380(5) Uani 1 1 d . . .
H38 H 0.3272 0.4308 0.6246 0.046 Uiso 1 1 calc R B .
C39 C 0.25676(17) 0.39353(7) 0.70656(14) 0.0371(5) Uani 1 1 d . B .
H39 H 0.2401 0.4198 0.7373 0.045 Uiso 1 1 calc R . .
C40 C 0.4065(2) 0.40938(9) 0.49762(17) 0.0561(7) Uani 1 1 d . . .
H40A H 0.4388 0.4062 0.4478 0.084 Uiso 1 1 calc R . .
H40B H 0.4617 0.4247 0.5423 0.084 Uiso 1 1 calc R . .
H40C H 0.3372 0.4283 0.4839 0.084 Uiso 1 1 calc R . .
O16 O 0.91300(11) 0.38882(5) 0.58753(9) 0.0341(3) Uani 1 1 d . . .
O17 O 0.94958(12) 0.46524(5) 0.57453(9) 0.0383(3) Uani 1 1 d . . .
O18 O 0.61528(12) 0.52792(5) 1.02159(9) 0.0385(3) Uani 1 1 d . . .
C44 C 0.96224(15) 0.42568(8) 0.55480(12) 0.0330(4) Uani 1 1 d . C .
C45 C 1.02846(19) 0.40893(9) 0.49344(15) 0.0453(5) Uani 1 1 d . . .
H45A H 1.0670 0.4354 0.4737 0.068 Uiso 1 1 calc R C .
H45B H 0.9770 0.3943 0.4457 0.068 Uiso 1 1 calc R . .
H45C H 1.0850 0.3860 0.5205 0.068 Uiso 1 1 calc R . .
C46 C 0.81413(17) 0.35189(7) 0.67826(13) 0.0334(4) Uani 1 1 d . . .
H46A H 0.7702 0.3330 0.6316 0.040 Uiso 1 1 calc R C 1
H46B H 0.8865 0.3354 0.7004 0.040 Uiso 1 1 calc R C 1
C47 C 0.74820(16) 0.35483(6) 0.74664(12) 0.0291(4) Uani 1 1 d . C .
C48 C 0.80419(17) 0.35150(6) 0.83081(12) 0.0320(4) Uani 1 1 d . . .
H48 H 0.8845 0.3485 0.8446 0.038 Uiso 1 1 calc R C .
C49 C 0.74479(18) 0.35251(7) 0.89409(13) 0.0353(5) Uani 1 1 d . C .
H49 H 0.7842 0.3501 0.9509 0.042 Uiso 1 1 calc R . .
C50 C 0.62777(19) 0.35703(7) 0.87488(13) 0.0371(5) Uani 1 1 d . . .
H50 H 0.5868 0.3579 0.9184 0.044 Uiso 1 1 calc R C .
C51 C 0.57051(18) 0.36035(8) 0.79166(14) 0.0394(5) Uani 1 1 d . C .
H51 H 0.4902 0.3633 0.7783 0.047 Uiso 1 1 calc R . .
C52 C 0.63016(16) 0.35938(7) 0.72816(13) 0.0346(4) Uani 1 1 d . . .
H52 H 0.5904 0.3618 0.6714 0.042 Uiso 1 1 calc R C .
C54 C 0.76060(16) 0.51925(7) 0.81281(12) 0.0304(4) Uani 1 1 d . . .
C55 C 0.74876(18) 0.48067(7) 0.86171(13) 0.0363(5) Uani 1 1 d . C .
H55 H 0.7755 0.4511 0.8480 0.044 Uiso 1 1 calc R . .
C56 C 0.69870(18) 0.48458(7) 0.93002(13) 0.0356(5) Uani 1 1 d . . .
H56 H 0.6912 0.4578 0.9627 0.043 Uiso 1 1 calc R C .
C57 C 0.65922(15) 0.52767(7) 0.95098(12) 0.0298(4) Uani 1 1 d . C .
C58 C 0.66748(17) 0.56623(7) 0.90184(12) 0.0325(4) Uani 1 1 d . . .
H58 H 0.6391 0.5956 0.9148 0.039 Uiso 1 1 calc R C .
C59 C 0.71770(17) 0.56165(7) 0.83314(12) 0.0329(4) Uani 1 1 d . C .
H59 H 0.7228 0.5882 0.7993 0.039 Uiso 1 1 calc R . .
C60 C 0.5649(2) 0.56994(8) 1.04213(15) 0.0451(5) Uani 1 1 d . . .
H60A H 0.5370 0.5654 1.0937 0.068 Uiso 1 1 calc R . .
H60B H 0.5014 0.5784 0.9963 0.068 Uiso 1 1 calc R . .
H60C H 0.6216 0.5950 1.0506 0.068 Uiso 1 1 calc R . .

loop_
_atom_site_aniso_label
_atom_site_aniso_U_11
_atom_site_aniso_U_22
_atom_site_aniso_U_33
_atom_site_aniso_U_23
_atom_site_aniso_U_13
_atom_site_aniso_U_12
O1 0.0327(8) 0.0310(9) 0.0364(8) -0.0007(7) -0.0022(7) 0.0048(6)
O2 0.0424(9) 0.0383(10) 0.0495(10) -0.0062(8) -0.0064(8) -0.0032(8)
O3 0.0323(8) 0.0410(9) 0.0379(9) -0.0091(7) -0.0017(7) 0.0052(7)
N1 0.0301(10) 0.0269(10) 0.0341(10) -0.0032(7) -0.0007(8) 0.0086(8)
C1 0.0242(11) 0.0345(12) 0.0350(11) -0.0046(9) 0.0052(9) 0.0037(9)
C2 0.0335(11) 0.0284(12) 0.0387(12) -0.0060(10) 0.0008(9) 0.0053(9)
C3 0.0311(11) 0.0313(12) 0.0355(12) -0.0067(9) 0.0041(9) 0.0089(9)
C13 0.0415(13) 0.0235(11) 0.0464(14) -0.0018(10) -0.0016(11) 0.0102(9)
O7 0.0299(8) 0.0278(8) 0.0313(8) 0.0020(6) 0.0018(6) 0.0008(6)
O8 0.0339(9) 0.0373(9) 0.0493(10) -0.0037(8) -0.0026(7) -0.0062(7)
O9 0.0287(8) 0.0320(9) 0.0363(8) -0.0003(7) 0.0008(7) -0.0013(6)
N2 0.0220(9) 0.0253(9) 0.0310(9) 0.0036(7) 0.0058(7) 0.0018(7)
C21 0.0246(10) 0.0284(11) 0.0287(11) 0.0018(9) 0.0051(8) -0.0010(8)
C22 0.0265(10) 0.0295(12) 0.0335(11) -0.0021(9) 0.0048(9) 0.0017(9)
C23 0.0262(10) 0.0251(11) 0.0318(11) -0.0031(9) 0.0072(9) 0.0013(8)
C33 0.0271(11) 0.0209(11) 0.0422(13) 0.0025(9) 0.0044(9) 0.0032(8)
O13 0.0260(7) 0.0295(8) 0.0315(8) -0.0023(6) 0.0035(6) -0.0023(6)
O14 0.0335(8) 0.0378(9) 0.0392(9) 0.0047(7) 0.0066(7) 0.0059(7)
O15 0.0301(8) 0.0335(9) 0.0413(9) 0.0014(7) -0.0003(7) -0.0031(7)
N3 0.0235(9) 0.0266(10) 0.0330(10) -0.0023(7) 0.0066(7) -0.0052(7)
C41 0.0218(10) 0.0289(12) 0.0329(11) -0.0014(9) 0.0062(9) -0.0013(8)
C42 0.0281(11) 0.0290(12) 0.0306(11) 0.0011(9) 0.0107(9) -0.0042(9)
C43 0.0266(11) 0.0258(11) 0.0340(11) 0.0018(9) 0.0068(9) -0.0048(8)
C53 0.0338(12) 0.0240(11) 0.0384(13) -0.0021(9) 0.0078(10) -0.0065(9)
O4 0.0350(7) 0.0414(8) 0.0391(8) -0.0066(6) 0.0087(6) 0.0036(6)
O5 0.0502(9) 0.0489(11) 0.0429(9) -0.0107(8) 0.0041(7) 0.0156(8)
O6 0.0497(9) 0.0318(8) 0.0521(9) 0.0039(7) 0.0098(7) -0.0064(7)
C4 0.0284(10) 0.0557(15) 0.0348(11) -0.0146(10) -0.0029(8) 0.0084(10)
C5 0.0347(12) 0.0795(19) 0.0454(13) -0.0152(13) 0.0069(10) 0.0014(12)
C6 0.0339(10) 0.0275(11) 0.0451(12) -0.0026(9) 0.0076(9) 0.0017(8)
C7 0.0298(10) 0.0185(9) 0.0426(11) -0.0041(8) 0.0061(8) 0.0030(7)
C8 0.0277(9) 0.0201(9) 0.0437(11) -0.0058(8) -0.0014(8) 0.0023(7)
C9 0.0444(12) 0.0217(10) 0.0383(11) -0.0027(8) 0.0036(9) 0.0047(8)
C10 0.0452(12) 0.0254(11) 0.0513(13) -0.0053(9) 0.0194(10) -0.0016(9)
C11 0.0275(10) 0.0415(13) 0.0614(15) -0.0126(11) 0.0087(10) -0.0031(9)
C12 0.0291(10) 0.0378(12) 0.0430(12) -0.0100(9) -0.0025(9) 0.0033(8)
C14 0.0388(11) 0.0227(10) 0.0418(11) -0.0039(8) -0.0033(9) 0.0029(8)
C15 0.0476(12) 0.0216(10) 0.0498(13) -0.0044(9) 0.0077(10) -0.0050(9)
C16 0.0477(12) 0.0227(10) 0.0465(12) -0.0054(9) 0.0076(10) -0.0015(9)
C17 0.0299(10) 0.0263(10) 0.0429(12) 0.0014(9) -0.0073(9) -0.0018(8)
C18 0.0536(13) 0.0202(10) 0.0471(13) 0.0035(9) -0.0040(10) -0.0022(9)
C19 0.0593(14) 0.0191(10) 0.0475(13) -0.0048(9) -0.0020(11) 0.0068(9)
C20 0.0684(17) 0.0424(14) 0.0620(16) 0.0086(12) 0.0107(13) -0.0190(12)
O10 0.0368(7) 0.0335(8) 0.0388(8) 0.0003(6) 0.0147(6) -0.0019(6)
O11 0.0428(8) 0.0400(9) 0.0390(8) -0.0037(7) 0.0107(6) 0.0062(7)
O12 0.0535(9) 0.0361(8) 0.0467(9) 0.0056(7) 0.0173(7) -0.0052(7)
C24 0.0272(10) 0.0418(13) 0.0321(10) -0.0054(9) 0.0041(8) 0.0004(8)
C25 0.0407(12) 0.0640(16) 0.0468(13) -0.0027(12) 0.0201(10) -0.0037(11)
C26 0.0402(11) 0.0264(10) 0.0401(11) 0.0001(8) 0.0113(9) -0.0006(8)
C27 0.0323(10) 0.0194(9) 0.0368(10) -0.0017(8) 0.0067(8) 0.0019(7)
C28 0.0303(10) 0.0207(9) 0.0405(11) -0.0050(8) 0.0005(8) 0.0016(7)
C29 0.0468(12) 0.0214(10) 0.0317(10) -0.0022(8) 0.0007(9) 0.0042(8)
C30 0.0486(12) 0.0279(11) 0.0442(12) -0.0035(9) 0.0202(10) -0.0020(9)
C31 0.0308(10) 0.0482(13) 0.0483(13) -0.0083(10) 0.0077(9) -0.0024(9)
C32 0.0332(10) 0.0429(12) 0.0343(11) -0.0053(9) 0.0010(8) 0.0036(9)
C34 0.0272(9) 0.0242(10) 0.0398(11) -0.0010(8) 0.0032(8) -0.0024(7)
C35 0.0475(12) 0.0202(10) 0.0425(12) -0.0005(8) 0.0114(9) -0.0084(8)
C36 0.0488(12) 0.0238(10) 0.0410(12) -0.0042(9) 0.0094(10) -0.0031(9)
C37 0.0289(10) 0.0311(11) 0.0337(10) 0.0050(8) 0.0029(8) -0.0030(8)
C38 0.0399(11) 0.0210(10) 0.0523(13) 0.0057(9) 0.0080(10) -0.0017(8)
C39 0.0401(11) 0.0212(10) 0.0506(13) -0.0014(9) 0.0110(10) 0.0021(8)
C40 0.0697(17) 0.0452(14) 0.0587(15) 0.0074(12) 0.0252(13) -0.0190(12)
O16 0.0314(7) 0.0330(8) 0.0403(8) -0.0027(6) 0.0130(6) -0.0026(6)
O17 0.0365(8) 0.0361(9) 0.0439(8) -0.0005(7) 0.0124(6) -0.0077(6)
O18 0.0436(8) 0.0327(8) 0.0425(8) 0.0001(6) 0.0169(7) 0.0054(6)
C44 0.0229(9) 0.0411(13) 0.0342(10) 0.0021(9) 0.0041(8) -0.0038(8)
C45 0.0360(11) 0.0563(15) 0.0472(13) 0.0029(11) 0.0169(10) 0.0032(10)
C46 0.0324(10) 0.0263(10) 0.0416(11) -0.0025(8) 0.0083(9) -0.0028(8)
C47 0.0320(10) 0.0195(9) 0.0358(10) 0.0013(8) 0.0071(8) -0.0028(7)
C48 0.0317(10) 0.0224(10) 0.0379(11) 0.0026(8) -0.0014(8) -0.0029(8)
C49 0.0499(12) 0.0210(10) 0.0314(10) 0.0005(8) 0.0009(9) -0.0033(8)
C50 0.0519(13) 0.0246(10) 0.0385(11) 0.0025(8) 0.0181(10) 0.0020(9)
C51 0.0327(11) 0.0403(12) 0.0460(12) 0.0074(10) 0.0105(9) 0.0039(9)
C52 0.0306(10) 0.0368(11) 0.0337(10) 0.0039(9) 0.0011(8) -0.0009(8)
C54 0.0326(10) 0.0233(10) 0.0329(10) 0.0002(8) 0.0017(8) -0.0012(8)
C55 0.0480(12) 0.0227(10) 0.0398(11) 0.0022(8) 0.0133(9) 0.0064(9)
C56 0.0457(12) 0.0235(10) 0.0389(11) 0.0063(8) 0.0121(9) 0.0018(8)
C57 0.0266(9) 0.0271(10) 0.0339(10) -0.0011(8) 0.0026(8) -0.0012(7)
C58 0.0356(10) 0.0218(10) 0.0374(11) -0.0037(8) 0.0014(8) 0.0028(8)
C59 0.0432(11) 0.0192(10) 0.0337(10) 0.0013(8) 0.0026(9) -0.0029(8)
C60 0.0501(13) 0.0406(13) 0.0463(13) -0.0047(10) 0.0143(10) 0.0116(10)

loop_
_atom_type_symbol
_atom_type_description
_atom_type_scat_dispersion_real
_atom_type_scat_dispersion_imag
_atom_type_scat_source
C C 0.0033 0.0016 'International Tables Vol C Tables 4.2.6.8 and 6.1.1.4'
H H 0.0000 0.0000 'International Tables Vol C Tables 4.2.6.8 and 6.1.1.4'
N N 0.0061 0.0033 'International Tables Vol C Tables 4.2.6.8 and 6.1.1.4'
O O 0.0106 0.0060 'International Tables Vol C Tables 4.2.6.8 and 6.1.1.4'

loop_
_geom_angle_atom_site_label_1
_geom_angle_atom_site_label_2
_geom_angle_atom_site_label_3
_geom_angle
_geom_angle_site_symmetry_1
_geom_angle_site_symmetry_3
_geom_angle_publ_flag
C2 O1 C1 110.34(16) . . ?
C3 N1 C2 110.78(19) . . ?
C3 N1 C13 124.67(19) . . ?
C2 N1 C13 122.26(19) . . ?
O4 C1 O1 108.40(17) . . ?
O4 C1 C6 105.76(18) . . ?
O1 C1 C6 110.22(17) . . ?
O4 C1 C3 113.60(17) . . ?
O1 C1 C3 103.09(18) . . ?
C6 C1 C3 115.64(19) . . ?
O2 C2 O1 123.3(2) . . ?
O2 C2 N1 127.4(2) . . ?
O1 C2 N1 109.31(18) . . ?
O3 C3 N1 127.4(2) . . ?
O3 C3 C1 126.6(2) . . ?
N1 C3 C1 105.84(18) . . ?
N1 C13 C14 112.64(18) . . ?
C22 O7 C21 110.72(16) . . ?
C23 N2 C22 111.55(18) . . ?
C23 N2 C33 124.34(18) . . ?
C22 N2 C33 121.84(18) . . ?
O10 C21 O7 108.33(17) . . ?
O10 C21 C26 105.32(16) . . ?
O7 C21 C26 109.85(17) . . ?
O10 C21 C23 114.31(17) . . ?
O7 C21 C23 102.84(16) . . ?
C26 C21 C23 116.02(18) . . ?
O8 C22 O7 123.9(2) . . ?
O8 C22 N2 127.4(2) . . ?
O7 C22 N2 108.72(17) . . ?
O9 C23 N2 127.8(2) . . ?
O9 C23 C21 126.52(19) . . ?
N2 C23 C21 105.64(17) . . ?
N2 C33 C34 112.21(17) . . ?
C42 O13 C41 110.22(16) . . ?
C43 N3 C42 110.86(19) . . ?
C43 N3 C53 125.09(19) . . ?
C42 N3 C53 122.00(19) . . ?
O16 C41 O13 108.84(17) . . ?
O16 C41 C46 105.12(17) . . ?
O13 C41 C46 110.36(17) . . ?
O16 C41 C43 113.59(17) . . ?
O13 C41 C43 103.32(17) . . ?
C46 C41 C43 115.56(18) . . ?
O14 C42 O13 123.3(2) . . ?
O14 C42 N3 127.5(2) . . ?
O13 C42 N3 109.21(18) . . ?
O15 C43 N3 127.6(2) . . ?
O15 C43 C41 126.5(2) . . ?
N3 C43 C41 105.81(18) . . ?
N3 C53 C54 111.71(17) . . ?
C2' O1' C1' 110.3 . . ?
C3' N1' C2' 110.7 . . ?
C3' N1' C13' 124.6 . . ?
C2' N1' C13' 122.4 . . ?
O4 C1' O1' 111.0(7) . . ?
O4 C1' C3' 117.6(8) . . ?
O1' C1' C3' 103.1 . . ?
O4 C1' C6 113.5(6) . . ?
O1' C1' C6 94.9(5) . . ?
C3' C1' C6 113.6(7) . . ?
O2' C2' O1' 123.3 . . ?
O2' C2' N1' 127.4 . . ?
O1' C2' N1' 109.4 . . ?
O3' C3' N1' 127.5 . . ?
O3' C3' C1' 126.5 . . ?
N1' C3' C1' 105.9 . . ?
N1' C13' C14 117.9(6) . . ?
C22' O7' C21' 110.3 . . ?
C23' N2' C22' 110.7 . . ?
C23' N2' C33' 124.6 . . ?
C22' N2' C33' 122.4 . . ?
O10 C21' O7' 104.5(5) . . ?
O10 C21' C26 118.6(5) . . ?
O7' C21' C26 95.2(5) . . ?
O10 C21' C23' 115.6(7) . . ?
O7' C21' C23' 103.1 . . ?
C26 C21' C23' 115.3(6) . . ?
O8' C22' O7' 123.3 . . ?
O8' C22' N2' 127.4 . . ?
O7' C22' N2' 109.3 . . ?
O9' C23' N2' 127.4 . . ?
O9' C23' C21' 126.5 . . ?
N2' C23' C21' 105.9 . . ?
N2' C33' C34 122.8(6) . . ?
C42' O13' C41' 110.3 . . ?
C43' N3' C42' 110.7 . . ?
C43' N3' C53' 124.6 . . ?
C42' N3' C53' 122.4 . . ?
O16 C41' O13' 111.3(5) . . ?
O16 C41' C46 110.6(4) . . ?
O13' C41' C46 100.5(4) . . ?
O16 C41' C43' 115.0(6) . . ?
O13' C41' C43' 103.1 . . ?
C46 C41' C43' 115.0(6) . . ?
O14' C42' O13' 123.3 . . ?
O14' C42' N3' 127.4 . . ?
O13' C42' N3' 109.4 . . ?
O15' C43' N3' 127.5 . . ?
O15' C43' C41' 126.5 . . ?
N3' C43' C41' 105.9 . . ?
N3' C53' C54 119.3(5) . . ?
C1' O4 C4 117.0(6) . . ?
C4 O4 C1 117.56(18) . . ?
C17 O6 C20 117.95(18) . . ?
O5 C4 O4 121.8(2) . . ?
O5 C4 C5 127.4(2) . . ?
O4 C4 C5 110.8(2) . . ?
C7 C6 C1 113.59(17) . . ?
C7 C6 C1' 121.0(4) . . ?
C8 C7 C12 118.41(19) . . ?
C8 C7 C6 120.36(17) . . ?
C12 C7 C6 121.23(19) . . ?
C9 C8 C7 121.14(18) . . ?
C10 C9 C8 120.0(2) . . ?
C9 C10 C11 119.6(2) . . ?
C10 C11 C12 120.7(2) . . ?
C11 C12 C7 120.2(2) . . ?
C15 C14 C19 117.8(2) . . ?
C15 C14 C13 122.29(19) . . ?
C19 C14 C13 119.82(19) . . ?
C15 C14 C13' 118.4(5) . . ?
C19 C14 C13' 119.7(4) . . ?
C16 C15 C14 121.0(2) . . ?
C15 C16 C17 120.4(2) . . ?
O6 C17 C18 124.96(19) . . ?
O6 C17 C16 115.71(18) . . ?
C18 C17 C16 119.3(2) . . ?
C17 C18 C19 119.9(2) . . ?
C18 C19 C14 121.5(2) . . ?
C21' O10 C24 122.2(4) . . ?
C24 O10 C21 117.57(16) . . ?
C37 O12 C40 117.69(18) . . ?
O11 C24 O10 122.02(18) . . ?
O11 C24 C25 127.2(2) . . ?
O10 C24 C25 110.78(19) . . ?
C21' C26 C27 121.7(4) . . ?
C27 C26 C21 114.01(17) . . ?
C32 C27 C28 118.33(19) . . ?
C32 C27 C26 121.33(18) . . ?
C28 C27 C26 120.33(18) . . ?
C29 C28 C27 120.73(18) . . ?
C28 C29 C30 120.61(19) . . ?
C31 C30 C29 119.1(2) . . ?
C32 C31 C30 120.2(2) . . ?
C31 C32 C27 120.96(19) . . ?
C39 C34 C35 118.29(19) . . ?
C39 C34 C33 118.77(18) . . ?
C35 C34 C33 122.84(18) . . ?
C39 C34 C33' 121.6(4) . . ?
C35 C34 C33' 116.8(4) . . ?
C36 C35 C34 121.23(18) . . ?
C35 C36 C37 120.06(19) . . ?
O12 C37 C38 125.11(18) . . ?
O12 C37 C36 115.59(18) . . ?
C38 C37 C36 119.30(19) . . ?
C37 C38 C39 119.76(18) . . ?
C34 C39 C38 121.31(19) . . ?
C41' O16 C44 118.8(4) . . ?
C44 O16 C41 117.87(16) . . ?
C57 O18 C60 117.78(16) . . ?
O17 C44 O16 122.13(18) . . ?
O17 C44 C45 127.2(2) . . ?
O16 C44 C45 110.69(19) . . ?
C47 C46 C41' 117.7(3) . . ?
C47 C46 C41 114.20(16) . . ?
C52 C47 C48 118.24(18) . . ?
C52 C47 C46 121.41(18) . . ?
C48 C47 C46 120.32(17) . . ?
C49 C48 C47 121.11(18) . . ?
C48 C49 C50 120.05(19) . . ?
C49 C50 C51 119.7(2) . . ?
C52 C51 C50 120.18(19) . . ?
C51 C52 C47 120.67(19) . . ?
C59 C54 C55 117.96(18) . . ?
C59 C54 C53 120.55(18) . . ?
C55 C54 C53 121.35(18) . . ?
C59 C54 C53' 118.1(3) . . ?
C55 C54 C53' 120.4(4) . . ?
C56 C55 C54 121.10(18) . . ?
C55 C56 C57 120.13(18) . . ?
O18 C57 C58 125.06(17) . . ?
O18 C57 C56 115.26(17) . . ?
C58 C57 C56 119.67(18) . . ?
C57 C58 C59 119.43(18) . . ?
C54 C59 C58 121.65(18) . . ?

loop_
_geom_bond_atom_site_label_1
_geom_bond_atom_site_label_2
_geom_bond_distance
_geom_bond_site_symmetry_2
_geom_bond_publ_flag
O1 C2 1.355(3) . ?
O1 C1 1.448(3) . ?
O2 C2 1.199(3) . ?
O3 C3 1.203(3) . ?
N1 C3 1.375(3) . ?
N1 C2 1.392(3) . ?
N1 C13 1.468(3) . ?
C1 O4 1.433(3) . ?
C1 C6 1.512(3) . ?
C1 C3 1.530(3) . ?
C13 C14 1.504(3) . ?
O7 C22 1.357(3) . ?
O7 C21 1.445(3) . ?
O8 C22 1.192(3) . ?
O9 C23 1.206(3) . ?
N2 C23 1.363(3) . ?
N2 C22 1.393(3) . ?
N2 C33 1.469(3) . ?
C21 O10 1.431(3) . ?
C21 C26 1.518(3) . ?
C21 C23 1.541(3) . ?
C33 C34 1.505(3) . ?
O13 C42 1.362(3) . ?
O13 C41 1.439(3) . ?
O14 C42 1.196(3) . ?
O15 C43 1.209(3) . ?
N3 C43 1.372(3) . ?
N3 C42 1.389(3) . ?
N3 C53 1.469(3) . ?
C41 O16 1.428(3) . ?
C41 C46 1.524(3) . ?
C41 C43 1.532(3) . ?
C53 C54 1.514(3) . ?
O1' C2' 1.3547 . ?
O1' C1' 1.4481 . ?
O2' C2' 1.1985 . ?
O3' C3' 1.2036 . ?
N1' C3' 1.3758 . ?
N1' C2' 1.3917 . ?
N1' C13' 1.4691 . ?
C1' O4 1.214(12) . ?
C1' C3' 1.5285 . ?
C1' C6 1.584(14) . ?
C13' C14 1.649(15) . ?
O7' C22' 1.3547 . ?
O7' C21' 1.4482 . ?
O8' C22' 1.1982 . ?
O9' C23' 1.2037 . ?
N2' C23' 1.3758 . ?
N2' C22' 1.3917 . ?
N2' C33' 1.4693 . ?
C21' O10 1.258(11) . ?
C21' C26 1.467(12) . ?
C21' C23' 1.5280 . ?
C33' C34 1.608(13) . ?
O13' C42' 1.3548 . ?
O13' C41' 1.4481 . ?
O14' C42' 1.1985 . ?
O15' C43' 1.2037 . ?
N3' C43' 1.3758 . ?
N3' C42' 1.3917 . ?
N3' C53' 1.4688 . ?
C41' O16 1.337(10) . ?
C41' C46 1.513(11) . ?
C41' C43' 1.5284 . ?
C53' C54 1.519(12) . ?
O4 C4 1.381(3) . ?
O5 C4 1.198(3) . ?
O6 C17 1.370(3) . ?
O6 C20 1.421(3) . ?
C4 C5 1.487(3) . ?
C6 C7 1.510(3) . ?
C7 C8 1.395(3) . ?
C7 C12 1.396(3) . ?
C8 C9 1.384(3) . ?
C9 C10 1.381(3) . ?
C10 C11 1.385(3) . ?
C11 C12 1.385(3) . ?
C14 C15 1.389(3) . ?
C14 C19 1.390(3) . ?
C15 C16 1.382(3) . ?
C16 C17 1.391(3) . ?
C17 C18 1.376(3) . ?
C18 C19 1.388(3) . ?
O10 C24 1.371(2) . ?
O11 C24 1.197(3) . ?
O12 C37 1.368(2) . ?
O12 C40 1.424(3) . ?
C24 C25 1.489(3) . ?
C26 C27 1.509(3) . ?
C27 C32 1.392(3) . ?
C27 C28 1.394(3) . ?
C28 C29 1.378(3) . ?
C29 C30 1.387(3) . ?
C30 C31 1.388(3) . ?
C31 C32 1.382(3) . ?
C34 C39 1.378(3) . ?
C34 C35 1.390(3) . ?
C35 C36 1.373(3) . ?
C36 C37 1.391(3) . ?
C37 C38 1.386(3) . ?
C38 C39 1.387(3) . ?
O16 C44 1.375(2) . ?
O17 C44 1.197(3) . ?
O18 C57 1.369(2) . ?
O18 C60 1.421(2) . ?
C44 C45 1.489(3) . ?
C46 C47 1.506(3) . ?
C47 C52 1.396(3) . ?
C47 C48 1.398(3) . ?
C48 C49 1.379(3) . ?
C49 C50 1.384(3) . ?
C50 C51 1.389(3) . ?
C51 C52 1.384(3) . ?
C54 C59 1.389(3) . ?
C54 C55 1.389(3) . ?
C55 C56 1.383(3) . ?
C56 C57 1.392(3) . ?
C57 C58 1.382(3) . ?
C58 C59 1.391(3) . ?

loop_
_geom_torsion_atom_site_label_1
_geom_torsion_atom_site_label_2
_geom_torsion_atom_site_label_3
_geom_torsion_atom_site_label_4
_geom_torsion
_geom_torsion_site_symmetry_1
_geom_torsion_site_symmetry_2
_geom_torsion_site_symmetry_3
_geom_torsion_site_symmetry_4
_geom_torsion_publ_flag
C2 O1 C1 O4 -123.29(18) . . . . ?
C2 O1 C1 C6 121.4(2) . . . . ?
C2 O1 C1 C3 -2.6(2) . . . . ?
C1 O1 C2 O2 178.7(2) . . . . ?
C1 O1 C2 N1 -2.3(2) . . . . ?
C3 N1 C2 O2 -174.1(2) . . . . ?
C13 N1 C2 O2 -10.5(4) . . . . ?
C3 N1 C2 O1 7.0(2) . . . . ?
C13 N1 C2 O1 170.52(19) . . . . ?
C2 N1 C3 O3 176.0(2) . . . . ?
C13 N1 C3 O3 12.9(4) . . . . ?
C2 N1 C3 C1 -8.3(2) . . . . ?
C13 N1 C3 C1 -171.39(19) . . . . ?
O4 C1 C3 O3 -60.7(3) . . . . ?
O1 C1 C3 O3 -177.7(2) . . . . ?
C6 C1 C3 O3 61.9(3) . . . . ?
O4 C1 C3 N1 123.61(19) . . . . ?
O1 C1 C3 N1 6.5(2) . . . . ?
C6 C1 C3 N1 -113.8(2) . . . . ?
C3 N1 C13 C14 -105.4(2) . . . . ?
C2 N1 C13 C14 93.4(2) . . . . ?
C22 O7 C21 O10 -122.55(18) . . . . ?
C22 O7 C21 C26 122.90(18) . . . . ?
C22 O7 C21 C23 -1.2(2) . . . . ?
C21 O7 C22 O8 177.9(2) . . . . ?
C21 O7 C22 N2 -3.2(2) . . . . ?
C23 N2 C22 O8 -174.1(2) . . . . ?
C33 N2 C22 O8 -10.5(3) . . . . ?
C23 N2 C22 O7 7.1(2) . . . . ?
C33 N2 C22 O7 170.67(17) . . . . ?
C22 N2 C23 O9 175.5(2) . . . . ?
C33 N2 C23 O9 12.4(3) . . . . ?
C22 N2 C23 C21 -7.6(2) . . . . ?
C33 N2 C23 C21 -170.67(18) . . . . ?
O10 C21 C23 O9 -60.6(3) . . . . ?
O7 C21 C23 O9 -177.8(2) . . . . ?
C26 C21 C23 O9 62.3(3) . . . . ?
O10 C21 C23 N2 122.42(19) . . . . ?
O7 C21 C23 N2 5.2(2) . . . . ?
C26 C21 C23 N2 -114.68(19) . . . . ?
C23 N2 C33 C34 -106.5(2) . . . . ?
C22 N2 C33 C34 92.0(2) . . . . ?
C42 O13 C41 O16 -122.26(17) . . . . ?
C42 O13 C41 C46 122.87(18) . . . . ?
C42 O13 C41 C43 -1.2(2) . . . . ?
C41 O13 C42 O14 177.3(2) . . . . ?
C41 O13 C42 N3 -3.4(2) . . . . ?
C43 N3 C42 O14 -173.5(2) . . . . ?
C53 N3 C42 O14 -9.0(3) . . . . ?
C43 N3 C42 O13 7.3(2) . . . . ?
C53 N3 C42 O13 171.79(17) . . . . ?
C42 N3 C43 O15 176.0(2) . . . . ?
C53 N3 C43 O15 12.1(4) . . . . ?
C42 N3 C43 C41 -7.8(2) . . . . ?
C53 N3 C43 C41 -171.70(19) . . . . ?
O16 C41 C43 O15 -60.6(3) . . . . ?
O13 C41 C43 O15 -178.3(2) . . . . ?
C46 C41 C43 O15 61.0(3) . . . . ?
O16 C41 C43 N3 123.16(19) . . . . ?
O13 C41 C43 N3 5.4(2) . . . . ?
C46 C41 C43 N3 -115.22(19) . . . . ?
C43 N3 C53 C54 -106.0(2) . . . . ?
C42 N3 C53 C54 91.8(2) . . . . ?
C2' O1' C1' O4 124.3(10) . . . . ?
C2' O1' C1' C3' -2.6 . . . . ?
C2' O1' C1' C6 -118.2(7) . . . . ?
C1' O1' C2' O2' 178.7 . . . . ?
C1' O1' C2' N1' -2.4 . . . . ?
C3' N1' C2' O2' -174.0 . . . . ?
C13' N1' C2' O2' -10.7 . . . . ?
C3' N1' C2' O1' 7.1 . . . . ?
C13' N1' C2' O1' 170.4 . . . . ?
C2' N1' C3' O3' 176.0 . . . . ?
C13' N1' C3' O3' 13.2 . . . . ?
C2' N1' C3' C1' -8.4 . . . . ?
C13' N1' C3' C1' -171.3 . . . . ?
O4 C1' C3' O3' 59.7(9) . . . . ?
O1' C1' C3' O3' -177.8 . . . . ?
C6 C1' C3' O3' -76.4(6) . . . . ?
O4 C1' C3' N1' -115.9(9) . . . . ?
O1' C1' C3' N1' 6.6 . . . . ?
C6 C1' C3' N1' 107.9(6) . . . . ?
C3' N1' C13' C14 125.1(8) . . . . ?
C2' N1' C13' C14 -35.8(8) . . . . ?
C22' O7' C21' O10 118.6(7) . . . . ?
C22' O7' C21' C26 -120.1(7) . . . . ?
C22' O7' C21' C23' -2.6 . . . . ?
C21' O7' C22' O8' 178.7 . . . . ?
C21' O7' C22' N2' -2.4 . . . . ?
C23' N2' C22' O8' -174.0 . . . . ?
C33' N2' C22' O8' -10.7 . . . . ?
C23' N2' C22' O7' 7.1 . . . . ?
C33' N2' C22' O7' 170.4 . . . . ?
C22' N2' C23' O9' 176.0 . . . . ?
C33' N2' C23' O9' 13.1 . . . . ?
C22' N2' C23' C21' -8.4 . . . . ?
C33' N2' C23' C21' -171.3 . . . . ?
O10 C21' C23' O9' 68.8(6) . . . . ?
O7' C21' C23' O9' -177.8 . . . . ?
C26 C21' C23' O9' -75.5(5) . . . . ?
O10 C21' C23' N2' -106.8(6) . . . . ?
O7' C21' C23' N2' 6.6 . . . . ?
C26 C21' C23' N2' 108.9(5) . . . . ?
C23' N2' C33' C34 119.4(8) . . . . ?
C22' N2' C33' C34 -41.6(8) . . . . ?
C42' O13' C41' O16 121.3(7) . . . . ?
C42' O13' C41' C46 -121.6(6) . . . . ?
C42' O13' C41' C43' -2.6 . . . . ?
C41' O13' C42' O14' 178.7 . . . . ?
C41' O13' C42' N3' -2.4 . . . . ?
C43' N3' C42' O14' -174.0 . . . . ?
C53' N3' C42' O14' -10.7 . . . . ?
C43' N3' C42' O13' 7.1 . . . . ?
C53' N3' C42' O13' 170.4 . . . . ?
C42' N3' C43' O15' 176.0 . . . . ?
C53' N3' C43' O15' 13.1 . . . . ?
C42' N3' C43' C41' -8.4 . . . . ?
C53' N3' C43' C41' -171.3 . . . . ?
O16 C41' C43' O15' 60.8(6) . . . . ?
O13' C41' C43' O15' -177.8 . . . . ?
C46 C41' C43' O15' -69.4(5) . . . . ?
O16 C41' C43' N3' -114.8(6) . . . . ?
O13' C41' C43' N3' 6.6 . . . . ?
C46 C41' C43' N3' 114.9(5) . . . . ?
C43' N3' C53' C54 119.8(7) . . . . ?
C42' N3' C53' C54 -41.2(7) . . . . ?
O1' C1' O4 C4 -73.5(6) . . . . ?
C3' C1' O4 C4 44.9(8) . . . . ?
C6 C1' O4 C4 -178.9(4) . . . . ?
O1' C1' O4 C1 -169(4) . . . . ?
C3' C1' O4 C1 -51(4) . . . . ?
C6 C1' O4 C1 85(4) . . . . ?
O1 C1 O4 C1' 158(4) . . . . ?
C6 C1 O4 C1' -84(4) . . . . ?
C3 C1 O4 C1' 44(4) . . . . ?
O1 C1 O4 C4 69.4(2) . . . . ?
C6 C1 O4 C4 -172.44(16) . . . . ?
C3 C1 O4 C4 -44.6(2) . . . . ?
C1' O4 C4 O5 -5.8(6) . . . . ?
C1 O4 C4 O5 3.8(3) . . . . ?
C1' O4 C4 C5 175.2(6) . . . . ?
C1 O4 C4 C5 -175.18(17) . . . . ?
O4 C1 C6 C7 174.62(16) . . . . ?
O1 C1 C6 C7 -68.4(2) . . . . ?
C3 C1 C6 C7 48.0(2) . . . . ?
O4 C1 C6 C1' 38(2) . . . . ?
O1 C1 C6 C1' 155(2) . . . . ?
C3 C1 C6 C1' -88(2) . . . . ?
O4 C1' C6 C7 -177.5(5) . . . . ?
O1' C1' C6 C7 67.1(5) . . . . ?
C3' C1' C6 C7 -39.5(6) . . . . ?
O4 C1' C6 C1 -130(2) . . . . ?
O1' C1' C6 C1 115(2) . . . . ?
C3' C1' C6 C1 7.9(17) . . . . ?
C1 C6 C7 C8 -98.5(2) . . . . ?
C1' C6 C7 C8 -90.0(5) . . . . ?
C1 C6 C7 C12 82.7(2) . . . . ?
C1' C6 C7 C12 91.2(5) . . . . ?
C12 C7 C8 C9 0.5(3) . . . . ?
C6 C7 C8 C9 -178.32(17) . . . . ?
C7 C8 C9 C10 -0.5(3) . . . . ?
C8 C9 C10 C11 0.3(3) . . . . ?
C9 C10 C11 C12 0.0(3) . . . . ?
C10 C11 C12 C7 0.1(3) . . . . ?
C8 C7 C12 C11 -0.3(3) . . . . ?
C6 C7 C12 C11 178.52(19) . . . . ?
N1 C13 C14 C15 26.1(3) . . . . ?
N1 C13 C14 C19 -157.4(2) . . . . ?
N1 C13 C14 C13' -61.0(10) . . . . ?
N1' C13' C14 C15 -38.1(9) . . . . ?
N1' C13' C14 C19 165.4(4) . . . . ?
N1' C13' C14 C13 68.3(7) . . . . ?
C19 C14 C15 C16 -0.8(3) . . . . ?
C13 C14 C15 C16 175.8(2) . . . . ?
C13' C14 C15 C16 -157.8(5) . . . . ?
C14 C15 C16 C17 -0.5(3) . . . . ?
C20 O6 C17 C18 0.1(3) . . . . ?
C20 O6 C17 C16 180.0(2) . . . . ?
C15 C16 C17 O6 -178.18(19) . . . . ?
C15 C16 C17 C18 1.7(3) . . . . ?
O6 C17 C18 C19 178.35(19) . . . . ?
C16 C17 C18 C19 -1.5(3) . . . . ?
C17 C18 C19 C14 0.2(3) . . . . ?
C15 C14 C19 C18 1.0(3) . . . . ?
C13 C14 C19 C18 -175.7(2) . . . . ?
C13' C14 C19 C18 157.7(6) . . . . ?
O7' C21' O10 C24 -72.0(5) . . . . ?
C26 C21' O10 C24 -176.4(4) . . . . ?
C23' C21' O10 C24 40.6(6) . . . . ?
O7' C21' O10 C21 -128(3) . . . . ?
C26 C21' O10 C21 128(4) . . . . ?
C23' C21' O10 C21 -15(3) . . . . ?
O7 C21 O10 C21' -161(3) . . . . ?
C26 C21 O10 C21' -44(3) . . . . ?
C23 C21 O10 C21' 85(3) . . . . ?
O7 C21 O10 C24 70.6(2) . . . . ?
C26 C21 O10 C24 -171.94(16) . . . . ?
C23 C21 O10 C24 -43.4(2) . . . . ?
C21' O10 C24 O11 -4.0(5) . . . . ?
C21 O10 C24 O11 3.4(3) . . . . ?
C21' O10 C24 C25 176.8(5) . . . . ?
C21 O10 C24 C25 -175.88(17) . . . . ?
O10 C21' C26 C27 -179.9(5) . . . . ?
O7' C21' C26 C27 70.5(4) . . . . ?
C23' C21' C26 C27 -36.7(5) . . . . ?
O10 C21' C26 C21 -142(3) . . . . ?
O7' C21' C26 C21 108(2) . . . . ?
C23' C21' C26 C21 1.2(18) . . . . ?
O10 C21 C26 C21' 30(2) . . . . ?
O7 C21 C26 C21' 146(2) . . . . ?
C23 C21 C26 C21' -98(2) . . . . ?
O10 C21 C26 C27 174.65(16) . . . . ?
O7 C21 C26 C27 -68.9(2) . . . . ?
C23 C21 C26 C27 47.2(2) . . . . ?
C21' C26 C27 C32 91.1(5) . . . . ?
C21 C26 C27 C32 84.7(2) . . . . ?
C21' C26 C27 C28 -90.1(5) . . . . ?
C21 C26 C27 C28 -96.5(2) . . . . ?
C32 C27 C28 C29 -0.1(3) . . . . ?
C26 C27 C28 C29 -178.91(17) . . . . ?
C27 C28 C29 C30 0.0(3) . . . . ?
C28 C29 C30 C31 0.3(3) . . . . ?
C29 C30 C31 C32 -0.5(3) . . . . ?
C30 C31 C32 C27 0.4(3) . . . . ?
C28 C27 C32 C31 -0.1(3) . . . . ?
C26 C27 C32 C31 178.71(19) . . . . ?
N2 C33 C34 C39 -156.84(19) . . . . ?
N2 C33 C34 C35 26.9(3) . . . . ?
N2 C33 C34 C33' -53.2(9) . . . . ?
N2' C33' C34 C39 167.2(4) . . . . ?
N2' C33' C34 C35 -33.7(8) . . . . ?
N2' C33' C34 C33 78.3(7) . . . . ?
C39 C34 C35 C36 -1.4(3) . . . . ?
C33 C34 C35 C36 174.9(2) . . . . ?
C33' C34 C35 C36 -161.2(4) . . . . ?
C34 C35 C36 C37 -0.1(3) . . . . ?
C40 O12 C37 C38 -0.5(3) . . . . ?
C40 O12 C37 C36 179.6(2) . . . . ?
C35 C36 C37 O12 -178.30(19) . . . . ?
C35 C36 C37 C38 1.8(3) . . . . ?
O12 C37 C38 C39 178.14(19) . . . . ?
C36 C37 C38 C39 -2.0(3) . . . . ?
C35 C34 C39 C38 1.3(3) . . . . ?
C33 C34 C39 C38 -175.19(19) . . . . ?
C33' C34 C39 C38 160.0(5) . . . . ?
C37 C38 C39 C34 0.5(3) . . . . ?
O13' C41' O16 C44 -69.6(5) . . . . ?
C46 C41' O16 C44 179.6(3) . . . . ?
C43' C41' O16 C44 47.2(6) . . . . ?
O13' C41' O16 C41 -158(2) . . . . ?
C46 C41' O16 C41 91(2) . . . . ?
C43' C41' O16 C41 -41.3(19) . . . . ?
O13 C41 O16 C41' 167(2) . . . . ?
C46 C41 O16 C41' -74(2) . . . . ?
C43 C41 O16 C41' 53(2) . . . . ?
O13 C41 O16 C44 69.8(2) . . . . ?
C46 C41 O16 C44 -171.99(16) . . . . ?
C43 C41 O16 C44 -44.7(2) . . . . ?
C41' O16 C44 O17 -10.1(5) . . . . ?
C41 O16 C44 O17 2.9(3) . . . . ?
C41' O16 C44 C45 170.7(4) . . . . ?
C41 O16 C44 C45 -176.28(17) . . . . ?
O16 C41' C46 C47 -175.9(4) . . . . ?
O13' C41' C46 C47 66.4(4) . . . . ?
C43' C41' C46 C47 -43.6(5) . . . . ?
O16 C41' C46 C41 -101.9(18) . . . . ?
O13' C41' C46 C41 140.4(18) . . . . ?
C43' C41' C46 C41 30.5(15) . . . . ?
O16 C41 C46 C47 173.77(16) . . . . ?
O13 C41 C46 C47 -69.0(2) . . . . ?
C43 C41 C46 C47 47.7(2) . . . . ?
O16 C41 C46 C41' 62.7(17) . . . . ?
O13 C41 C46 C41' 179.9(18) . . . . ?
C43 C41 C46 C41' -63.4(17) . . . . ?
C41' C46 C47 C52 94.8(4) . . . . ?
C41 C46 C47 C52 83.2(2) . . . . ?
C41' C46 C47 C48 -87.3(4) . . . . ?
C41 C46 C47 C48 -98.9(2) . . . . ?
C52 C47 C48 C49 0.2(3) . . . . ?
C46 C47 C48 C49 -177.75(17) . . . . ?
C47 C48 C49 C50 -0.2(3) . . . . ?
C48 C49 C50 C51 0.3(3) . . . . ?
C49 C50 C51 C52 -0.3(3) . . . . ?
C50 C51 C52 C47 0.3(3) . . . . ?
C48 C47 C52 C51 -0.3(3) . . . . ?
C46 C47 C52 C51 177.66(19) . . . . ?
N3 C53 C54 C59 -148.58(19) . . . . ?
N3 C53 C54 C55 35.6(3) . . . . ?
N3 C53 C54 C53' -58.5(9) . . . . ?
N3' C53' C54 C59 174.7(4) . . . . ?
N3' C53' C54 C55 -26.8(8) . . . . ?
N3' C53' C54 C53 72.3(7) . . . . ?
C59 C54 C55 C56 -1.8(3) . . . . ?
C53 C54 C55 C56 174.1(2) . . . . ?
C53' C54 C55 C56 -160.3(5) . . . . ?
C54 C55 C56 C57 -0.1(3) . . . . ?
C60 O18 C57 C58 6.0(3) . . . . ?
C60 O18 C57 C56 -174.77(18) . . . . ?
C55 C56 C57 O18 -177.53(18) . . . . ?
C55 C56 C57 C58 1.8(3) . . . . ?
O18 C57 C58 C59 177.71(17) . . . . ?
C56 C57 C58 C59 -1.5(3) . . . . ?
C55 C54 C59 C58 2.1(3) . . . . ?
C53 C54 C59 C58 -173.86(19) . . . . ?
C53' C54 C59 C58 161.1(5) . . . . ?
C57 C58 C59 C54 -0.4(3) . . . . ?
